data_7108810
loop_
_publ_author_name
'Tzu-Tso Chen'
'Yu-Sen Chen'
'Ya-Ho Chang'
'Jung-Ching Wang'
'Yi-Fang Tsai'
'Gene-Hsiang Lee'
'Tin-Shen Kuo'
'Hua-Fen Hsu'

_publ_section_title
;
 Activation of dichloromethane by a V(III) thiolate complex: an example of
 S-based nucleophilic reactivity in an early transition metal thiolate
;
_journal_issue 11
_journal_name_full 'Chemical communications (Cambridge, England)'
_journal_page_first 1109
_journal_page_last 1111
_journal_paper_doi 10.1039/c2cc37801a
_journal_volume 49
_journal_year 2013
_chemical_formula_sum 'C55 H74 P2 S6 Si6 V'
_chemical_formula_weight 1208.92
_chemical_name_systematic
;
?
;
_space_group_IT_number 14
_symmetry_cell_setting monoclinic
_symmetry_space_group_name_Hall '-P 2ybc'
_symmetry_space_group_name_H-M 'P 1 21/c 1'
_atom_sites_solution_hydrogens geom
_atom_sites_solution_primary direct
_atom_sites_solution_secondary difmap
_audit_creation_method SHELXL-97
_cell_angle_alpha 90.00
_cell_angle_beta 104.204(5)
_cell_angle_gamma 90.00
_cell_formula_units_Z 4
_cell_length_a 26.551(8)
_cell_length_b 11.965(4)
_cell_length_c 21.288(6)
_cell_measurement_reflns_used 5847
_cell_measurement_temperature 296(2)
_cell_measurement_theta_max 27.07
_cell_measurement_theta_min 2.21
_cell_volume 6556(3)
_computing_cell_refinement 'Bruker SMART'
_computing_data_collection 'Bruker SMART'
_computing_data_reduction 'Bruker SAINT'
_computing_molecular_graphics 'Bruker SHELXTL'
_computing_publication_material 'Bruker SHELXTL'
_computing_structure_refinement 'SHELXL-97 (Sheldrick, 1997)'
_computing_structure_solution 'SHELXS-97 (Sheldrick, 1990)'
_diffrn_ambient_temperature 296(2)
_diffrn_measured_fraction_theta_full 0.989
_diffrn_measured_fraction_theta_max 0.989
_diffrn_measurement_device_type 'CCD area detector'
_diffrn_measurement_method 'phi and omega scans'
_diffrn_radiation_monochromator graphite
_diffrn_radiation_source 'fine-focus sealed tube'
_diffrn_radiation_type MoK\a
_diffrn_radiation_wavelength 0.71073
_diffrn_reflns_av_R_equivalents 0.1425
_diffrn_reflns_av_sigmaI/netI 0.1862
_diffrn_reflns_limit_h_max 33
_diffrn_reflns_limit_h_min -35
_diffrn_reflns_limit_k_max 15
_diffrn_reflns_limit_k_min -15
_diffrn_reflns_limit_l_max 28
_diffrn_reflns_limit_l_min -25
_diffrn_reflns_number 48085
_diffrn_reflns_theta_full 28.32
_diffrn_reflns_theta_max 28.32
_diffrn_reflns_theta_min 0.79
_exptl_absorpt_coefficient_mu 0.534
_exptl_absorpt_correction_T_max 0.7457
_exptl_absorpt_correction_T_min 0.5264
_exptl_absorpt_correction_type multi-scan
_exptl_crystal_colour blue
_exptl_crystal_density_diffrn 1.225
_exptl_crystal_density_method 'not measured'
_exptl_crystal_description column
_exptl_crystal_F_000 2548
_exptl_crystal_size_max 1.971
_exptl_crystal_size_mid 0.281
_exptl_crystal_size_min 0.142
_refine_diff_density_max 0.626
_refine_diff_density_min -0.564
_refine_diff_density_rms 0.084
_refine_ls_extinction_method none
_refine_ls_goodness_of_fit_ref 0.929
_refine_ls_hydrogen_treatment fixed
_refine_ls_matrix_type full
_refine_ls_number_parameters 631
_refine_ls_number_reflns 16135
_refine_ls_number_restraints 0
_refine_ls_restrained_S_all 0.929
_refine_ls_R_factor_all 0.1902
_refine_ls_R_factor_gt 0.0634
_refine_ls_shift/su_max 0.001
_refine_ls_shift/su_mean 0.000
_refine_ls_structure_factor_coef Fsqd
_refine_ls_weighting_details 'calc w=1/[\s^2^(Fo^2^)+(0.0556P)^2^+0.0000P] where P=(Fo^2^+2Fc^2^)/3'
_refine_ls_weighting_scheme calc
_refine_ls_wR_factor_gt 0.1151
_refine_ls_wR_factor_ref 0.1506
_reflns_number_gt 7071
_reflns_number_total 16135
_reflns_threshold_expression >2sigma(I)
_cod_data_source_file c2cc37801a.txt
_cod_data_source_block p2
_cod_depositor_comments
;
The following automatic conversions were performed:

'_symmetry_cell_setting' value 'Monoclinic' changed to 'monoclinic'
according to
/usr/data/users/saulius/automatic-downloads/retrospective/RSC/lib/dictionaries/cif_core.dic
dictionary named 'cif_core.dic' version 2.4.2 from 2011-04-26.

Automatic conversion script
Id: cif_fix_values 2281 2013-09-26 08:29:07Z andrius 
;
_cod_original_sg_symbol_H-M P2(1)/c
_cod_database_code 7108810

loop_
_symmetry_equiv_pos_as_xyz
'x, y, z'
'-x, y+1/2, -z+1/2'
'-x, -y, -z'
'x, -y-1/2, z-1/2'

loop_
_atom_site_label
_atom_site_type_symbol
_atom_site_fract_x
_atom_site_fract_y
_atom_site_fract_z
_atom_site_U_iso_or_equiv
_atom_site_adp_type
_atom_site_occupancy
_atom_site_symmetry_multiplicity
_atom_site_calc_flag
_atom_site_refinement_flags
V1 V 0.24333(3) 0.86514(6) 0.00951(3) 0.02680(18) Uani 1 1 d .
S6 S 0.31329(4) 0.87751(10) 0.10859(5) 0.0387(3) Uani 1 1 d .
S5 S 0.32349(4) 0.85530(9) -0.03691(5) 0.0315(3) Uani 1 1 d .
S3 S 0.25770(4) 1.05481(9) -0.02159(5) 0.0311(3) Uani 1 1 d .
P2 P 0.23644(4) 0.68874(10) -0.05345(5) 0.0284(3) Uani 1 1 d .
P1 P 0.20791(4) 0.99098(10) 0.07420(5) 0.0301(3) Uani 1 1 d .
S1 S 0.19548(4) 0.73964(10) 0.06033(5) 0.0377(3) Uani 1 1 d .
S2 S 0.16818(4) 0.88610(9) -0.07792(5) 0.0365(3) Uani 1 1 d .
S4 S 0.36211(4) 0.60873(10) -0.04005(6) 0.0385(3) Uani 1 1 d .
Si3 Si 0.20306(5) 1.21818(11) -0.15036(6) 0.0424(3) Uani 1 1 d .
Si5 Si 0.37605(6) 0.94061(13) -0.16120(8) 0.0532(4) Uani 1 1 d .
Si6 Si 0.41864(5) 0.99406(14) 0.21299(7) 0.0567(4) Uani 1 1 d .
Si4 Si 0.40572(6) 0.37492(15) 0.02964(8) 0.0658(5) Uani 1 1 d .
Si2 Si 0.03822(6) 0.87071(14) -0.12927(9) 0.0682(5) Uani 1 1 d .
Si1 Si 0.10128(8) 0.60185(15) 0.10947(8) 0.0752(6) Uani 1 1 d .
C51 C 0.26183(15) 0.7205(4) -0.12382(18) 0.0291(10) Uani 1 1 d .
C50 C 0.26004(17) 1.0612(4) 0.13161(18) 0.0328(10) Uani 1 1 d .
C49 C 0.13810(15) 0.7566(4) -0.10021(17) 0.0286(10) Uani 1 1 d .
C48 C 0.30843(16) 1.0075(4) 0.14563(18) 0.0308(10) Uani 1 1 d .
C47 C 0.31756(16) 0.5262(4) -0.00893(19) 0.0326(10) Uani 1 1 d .
C46 C 0.16880(15) 0.6604(4) -0.09084(18) 0.0304(10) Uani 1 1 d .
C45 C 0.17622(17) 1.1979(4) -0.07706(19) 0.0337(10) Uani 1 1 d .
C44 C 0.08451(16) 0.7514(4) -0.1298(2) 0.0365(11) Uani 1 1 d .
C43 C 0.29999(15) 0.8024(4) -0.11721(18) 0.0306(10) Uani 1 1 d .
C42 C 0.06469(17) 0.6466(4) -0.1520(2) 0.0407(12) Uani 1 1 d .
H42A H 0.0296 0.6404 -0.1725 0.049 Uiso 1 1 calc R
C41 C 0.26518(16) 0.5586(3) -0.01653(19) 0.0309(10) Uani 1 1 d .
C40 C 0.36536(16) 0.7367(4) 0.0026(2) 0.0388(11) Uani 1 1 d .
H40A H 0.4012 0.7620 0.0126 0.047 Uiso 1 1 calc R
H40B H 0.3568 0.7213 0.0436 0.047 Uiso 1 1 calc R
C39 C 0.23346(17) 0.4904(4) 0.0108(2) 0.0396(11) Uani 1 1 d .
H39A H 0.1994 0.5119 0.0086 0.048 Uiso 1 1 calc R
C38 C 0.14734(17) 0.5580(4) -0.1140(2) 0.0376(11) Uani 1 1 d .
H38A H 0.1679 0.4941 -0.1087 0.045 Uiso 1 1 calc R
C37 C 0.15788(16) 0.8105(4) 0.10561(18) 0.0337(11) Uani 1 1 d .
C36 C 0.12745(18) 1.1538(4) 0.0253(2) 0.0431(12) Uani 1 1 d .
H36A H 0.1111 1.1383 0.0582 0.052 Uiso 1 1 calc R
C35 C 0.16608(16) 0.9241(4) 0.11771(19) 0.0364(11) Uani 1 1 d .
C34 C 0.32039(17) 0.8397(4) -0.1685(2) 0.0376(11) Uani 1 1 d .
C33 C 0.12186(18) 0.7502(4) 0.1314(2) 0.0456(13) Uani 1 1 d .
C32 C 0.29818(18) 0.7898(4) -0.2281(2) 0.0483(13) Uani 1 1 d .
H32A H 0.3096 0.8122 -0.2641 0.058 Uiso 1 1 calc R
C31 C 0.19774(16) 1.1248(4) -0.02652(19) 0.0317(10) Uani 1 1 d .
C30 C 0.24225(17) 0.6728(4) -0.1839(2) 0.0422(12) Uani 1 1 d .
H30A H 0.2172 0.6169 -0.1894 0.051 Uiso 1 1 calc R
C29 C 0.17346(16) 1.1004(4) 0.02362(19) 0.0332(11) Uani 1 1 d .
C28 C 0.14268(18) 0.9777(4) 0.1612(2) 0.0472(13) Uani 1 1 d .
H28A H 0.1488 1.0532 0.1703 0.057 Uiso 1 1 calc R
C27 C 0.25308(18) 1.1628(4) 0.1597(2) 0.0403(12) Uani 1 1 d .
H27A H 0.2206 1.1968 0.1507 0.048 Uiso 1 1 calc R
C26 C 0.1103(2) 0.9181(5) 0.1908(2) 0.0590(15) Uani 1 1 d .
H26A H 0.0961 0.9521 0.2217 0.071 Uiso 1 1 calc R
C25 C 0.25198(19) 0.3925(4) 0.0409(2) 0.0452(12) Uani 1 1 d .
H25A H 0.2305 0.3478 0.0590 0.054 Uiso 1 1 calc R
C24 C 0.35143(18) 1.0574(4) 0.1879(2) 0.0428(12) Uani 1 1 d .
C23 C 0.33703(18) 0.4253(4) 0.0211(2) 0.0426(12) Uani 1 1 d .
C22 C 0.30264(19) 0.3599(4) 0.0445(2) 0.0464(12) Uani 1 1 d .
H22A H 0.3140 0.2913 0.0633 0.056 Uiso 1 1 calc R
C21 C 0.09525(17) 0.5518(4) -0.1448(2) 0.0380(11) Uani 1 1 d .
H21A H 0.0807 0.4836 -0.1606 0.046 Uiso 1 1 calc R
C20 C 0.10633(18) 1.2297(4) -0.0220(2) 0.0527(14) Uani 1 1 d .
H20A H 0.0762 1.2678 -0.0204 0.063 Uiso 1 1 calc R
C19 C 0.0524(3) 0.9983(5) -0.1714(3) 0.107(3) Uani 1 1 d .
H19A H 0.0862 1.0259 -0.1501 0.160 Uiso 1 1 calc R
H19B H 0.0268 1.0544 -0.1701 0.160 Uiso 1 1 calc R
H19C H 0.0515 0.9806 -0.2156 0.160 Uiso 1 1 calc R
C18 C 0.0994(2) 0.8090(5) 0.1742(2) 0.0612(16) Uani 1 1 d .
H18A H 0.0757 0.7718 0.1924 0.073 Uiso 1 1 calc R
C17 C 0.12971(18) 1.2500(4) -0.0723(2) 0.0467(13) Uani 1 1 d .
H17A H 0.1140 1.3003 -0.1045 0.056 Uiso 1 1 calc R
C16 C 0.26046(18) 0.7096(5) -0.2360(2) 0.0538(14) Uani 1 1 d .
H16A H 0.2469 0.6793 -0.2769 0.065 Uiso 1 1 calc R
C15 C 0.43569(19) 0.8749(5) -0.1092(3) 0.0797(19) Uani 1 1 d .
H15A H 0.4645 0.9252 -0.1048 0.120 Uiso 1 1 calc R
H15B H 0.4430 0.8066 -0.1289 0.120 Uiso 1 1 calc R
H15C H 0.4302 0.8591 -0.0672 0.120 Uiso 1 1 calc R
C14 C 0.1530(2) 1.2906(5) -0.2143(2) 0.0720(17) Uani 1 1 d .
H14A H 0.1451 1.3619 -0.1983 0.108 Uiso 1 1 calc R
H14B H 0.1220 1.2459 -0.2253 0.108 Uiso 1 1 calc R
H14C H 0.1660 1.3013 -0.2521 0.108 Uiso 1 1 calc R
C13 C 0.2151(2) 1.0826(4) -0.1866(2) 0.0563(14) Uani 1 1 d .
H13A H 0.2410 1.0415 -0.1560 0.084 Uiso 1 1 calc R
H13B H 0.2270 1.0961 -0.2251 0.084 Uiso 1 1 calc R
H13C H 0.1834 1.0402 -0.1976 0.084 Uiso 1 1 calc R
C12 C 0.3427(2) 1.1597(4) 0.2154(2) 0.0520(14) Uani 1 1 d .
H12A H 0.3704 1.1936 0.2445 0.062 Uiso 1 1 calc R
C11 C 0.3862(2) 0.9664(5) -0.2437(3) 0.089(2) Uani 1 1 d .
H11A H 0.4145 1.0177 -0.2407 0.133 Uiso 1 1 calc R
H11B H 0.3551 0.9978 -0.2710 0.133 Uiso 1 1 calc R
H11C H 0.3940 0.8972 -0.2620 0.133 Uiso 1 1 calc R
C10 C 0.0764(2) 0.5836(5) 0.0213(3) 0.085(2) Uani 1 1 d .
H10A H 0.1036 0.5993 0.0000 0.128 Uiso 1 1 calc R
H10B H 0.0479 0.6340 0.0057 0.128 Uiso 1 1 calc R
H10C H 0.0647 0.5081 0.0122 0.128 Uiso 1 1 calc R
C9 C 0.4179(2) 0.8778(6) 0.2700(3) 0.102(2) Uani 1 1 d .
H9A H 0.4519 0.8453 0.2831 0.153 Uiso 1 1 calc R
H9B H 0.3934 0.8221 0.2491 0.153 Uiso 1 1 calc R
H9C H 0.4078 0.9057 0.3074 0.153 Uiso 1 1 calc R
C8 C 0.2952(2) 1.2127(4) 0.2015(2) 0.0523(14) Uani 1 1 d .
H8A H 0.2915 1.2816 0.2201 0.063 Uiso 1 1 calc R
C7 C 0.2626(2) 1.3057(4) -0.1299(2) 0.0594(15) Uani 1 1 d .
H7A H 0.2887 1.2690 -0.0972 0.089 Uiso 1 1 calc R
H7B H 0.2546 1.3769 -0.1140 0.089 Uiso 1 1 calc R
H7C H 0.2753 1.3165 -0.1679 0.089 Uiso 1 1 calc R
C5 C 0.1560(3) 0.5046(6) 0.1412(3) 0.130(3) Uani 1 1 d .
H5A H 0.1842 0.5217 0.1220 0.194 Uiso 1 1 calc R
H5B H 0.1447 0.4291 0.1308 0.194 Uiso 1 1 calc R
H5C H 0.1674 0.5125 0.1874 0.194 Uiso 1 1 calc R
C4 C 0.4647(2) 1.1024(5) 0.2553(3) 0.090(2) Uani 1 1 d .
H4A H 0.4990 1.0711 0.2683 0.135 Uiso 1 1 calc R
H4B H 0.4542 1.1280 0.2928 0.135 Uiso 1 1 calc R
H4C H 0.4649 1.1642 0.2265 0.135 Uiso 1 1 calc R
C3 C 0.0458(4) 0.5680(7) 0.1469(4) 0.180(5) Uani 1 1 d .
H3A H 0.0346 0.4926 0.1363 0.270 Uiso 1 1 calc R
H3B H 0.0175 0.6184 0.1304 0.270 Uiso 1 1 calc R
H3C H 0.0571 0.5758 0.1931 0.270 Uiso 1 1 calc R
C2 C -0.0279(2) 0.8181(7) -0.1709(5) 0.181(5) Uani 1 1 d .
H2A H -0.0356 0.7524 -0.1491 0.272 Uiso 1 1 calc R
H2B H -0.0288 0.8001 -0.2151 0.272 Uiso 1 1 calc R
H2C H -0.0533 0.8747 -0.1699 0.272 Uiso 1 1 calc R
C1 C 0.4237(2) 0.3661(5) -0.0488(3) 0.090(2) Uani 1 1 d .
H1A H 0.4234 0.4396 -0.0671 0.135 Uiso 1 1 calc R
H1B H 0.3993 0.3194 -0.0780 0.135 Uiso 1 1 calc R
H1C H 0.4579 0.3348 -0.0422 0.135 Uiso 1 1 calc R
C54 C 0.4435(2) 0.9438(5) 0.1432(3) 0.0814(19) Uani 1 1 d .
H54A H 0.4776 0.9128 0.1590 0.122 Uiso 1 1 calc R
H54B H 0.4451 1.0053 0.1147 0.122 Uiso 1 1 calc R
H54C H 0.4206 0.8874 0.1199 0.122 Uiso 1 1 calc R
C53 C 0.3648(2) 1.0779(4) -0.1276(3) 0.086(2) Uani 1 1 d .
H53A H 0.3946 1.1249 -0.1250 0.129 Uiso 1 1 calc R
H53B H 0.3592 1.0681 -0.0850 0.129 Uiso 1 1 calc R
H53C H 0.3347 1.1123 -0.1552 0.129 Uiso 1 1 calc R
C52 C 0.4091(2) 0.2299(6) 0.0626(4) 0.130(3) Uani 1 1 d .
H52A H 0.3852 0.1829 0.0329 0.195 Uiso 1 1 calc R
H52B H 0.4000 0.2307 0.1036 0.195 Uiso 1 1 calc R
H52C H 0.4437 0.2015 0.0684 0.195 Uiso 1 1 calc R
C55 C 0.0396(3) 0.9055(6) -0.0436(4) 0.113(3) Uani 1 1 d .
H55A H 0.0318 0.8397 -0.0219 0.169 Uiso 1 1 calc R
H55B H 0.0142 0.9621 -0.0426 0.169 Uiso 1 1 calc R
H55C H 0.0735 0.9325 -0.0221 0.169 Uiso 1 1 calc R
C56 C 0.4523(2) 0.4649(7) 0.0869(3) 0.122(3) Uani 1 1 d .
H56A H 0.4502 0.5399 0.0704 0.182 Uiso 1 1 calc R
H56B H 0.4869 0.4368 0.0918 0.182 Uiso 1 1 calc R
H56C H 0.4438 0.4648 0.1282 0.182 Uiso 1 1 calc R

loop_
_atom_site_aniso_label
_atom_site_aniso_U_11
_atom_site_aniso_U_22
_atom_site_aniso_U_33
_atom_site_aniso_U_23
_atom_site_aniso_U_13
_atom_site_aniso_U_12
V1 0.0294(4) 0.0291(4) 0.0221(4) 0.0003(3) 0.0067(3) 0.0001(3)
S6 0.0375(7) 0.0424(7) 0.0313(6) -0.0020(5) -0.0011(5) 0.0047(6)
S5 0.0295(6) 0.0305(6) 0.0353(6) -0.0036(5) 0.0092(5) -0.0029(5)
S3 0.0352(6) 0.0308(6) 0.0279(6) 0.0018(5) 0.0090(5) 0.0019(5)
P2 0.0262(6) 0.0294(6) 0.0292(6) -0.0006(5) 0.0062(5) -0.0007(5)
P1 0.0336(6) 0.0352(7) 0.0223(5) -0.0006(5) 0.0082(5) 0.0019(6)
S1 0.0469(7) 0.0364(7) 0.0341(6) -0.0002(5) 0.0181(5) -0.0052(6)
S2 0.0348(7) 0.0319(7) 0.0371(6) 0.0012(5) -0.0023(5) 0.0001(5)
S4 0.0347(7) 0.0333(7) 0.0491(7) -0.0009(6) 0.0132(5) 0.0027(5)
Si3 0.0573(9) 0.0384(8) 0.0295(7) 0.0056(6) 0.0072(6) 0.0027(7)
Si5 0.0526(9) 0.0477(9) 0.0706(10) 0.0046(8) 0.0370(8) -0.0030(8)
Si6 0.0419(9) 0.0627(11) 0.0562(9) 0.0117(8) -0.0058(7) -0.0121(8)
Si4 0.0423(9) 0.0666(11) 0.0849(12) 0.0280(10) 0.0086(8) 0.0174(9)
Si2 0.0368(9) 0.0555(11) 0.1010(13) -0.0113(10) -0.0048(8) 0.0119(8)
Si1 0.1064(15) 0.0732(13) 0.0584(10) 0.0030(9) 0.0440(10) -0.0362(11)
C51 0.029(2) 0.033(3) 0.027(2) -0.0036(19) 0.0084(18) 0.000(2)
C50 0.043(3) 0.037(3) 0.022(2) -0.002(2) 0.013(2) -0.001(2)
C49 0.029(2) 0.035(3) 0.021(2) -0.0008(19) 0.0051(18) -0.003(2)
C48 0.036(3) 0.038(3) 0.019(2) 0.0000(19) 0.0077(19) -0.003(2)
C47 0.031(3) 0.035(3) 0.030(2) -0.004(2) 0.0042(19) -0.002(2)
C46 0.029(2) 0.037(3) 0.026(2) -0.0020(19) 0.0083(19) -0.003(2)
C45 0.043(3) 0.026(2) 0.030(2) 0.001(2) 0.004(2) 0.001(2)
C44 0.029(3) 0.044(3) 0.034(2) -0.001(2) 0.003(2) -0.004(2)
C43 0.030(2) 0.035(3) 0.026(2) -0.001(2) 0.0066(18) 0.002(2)
C42 0.025(3) 0.058(3) 0.037(3) -0.001(2) 0.003(2) -0.006(2)
C41 0.034(3) 0.027(2) 0.030(2) -0.005(2) 0.004(2) 0.000(2)
C40 0.029(2) 0.036(3) 0.049(3) -0.009(2) 0.003(2) 0.000(2)
C39 0.040(3) 0.037(3) 0.042(3) 0.001(2) 0.009(2) 0.001(2)
C38 0.034(3) 0.039(3) 0.041(3) -0.006(2) 0.012(2) -0.003(2)
C37 0.037(3) 0.045(3) 0.019(2) 0.002(2) 0.0049(19) 0.003(2)
C36 0.049(3) 0.045(3) 0.040(3) 0.004(2) 0.019(2) 0.016(3)
C35 0.039(3) 0.050(3) 0.023(2) 0.004(2) 0.012(2) 0.000(2)
C34 0.039(3) 0.037(3) 0.041(3) 0.002(2) 0.017(2) 0.009(2)
C33 0.053(3) 0.059(4) 0.030(2) 0.003(2) 0.019(2) -0.013(3)
C32 0.048(3) 0.065(4) 0.038(3) 0.004(3) 0.022(2) 0.002(3)
C31 0.039(3) 0.029(3) 0.024(2) -0.0039(19) 0.0020(19) 0.000(2)
C30 0.037(3) 0.050(3) 0.040(3) -0.010(2) 0.010(2) -0.005(2)
C29 0.039(3) 0.032(3) 0.028(2) 0.001(2) 0.007(2) 0.003(2)
C28 0.058(3) 0.054(3) 0.033(3) 0.001(2) 0.017(2) 0.003(3)
C27 0.051(3) 0.040(3) 0.033(2) -0.004(2) 0.016(2) -0.001(2)
C26 0.068(4) 0.081(5) 0.038(3) -0.001(3) 0.032(3) 0.002(3)
C25 0.050(3) 0.039(3) 0.047(3) 0.011(2) 0.013(2) 0.001(3)
C24 0.049(3) 0.051(3) 0.028(2) 0.001(2) 0.009(2) -0.011(3)
C23 0.044(3) 0.035(3) 0.047(3) 0.005(2) 0.006(2) 0.002(2)
C22 0.051(3) 0.034(3) 0.052(3) 0.010(2) 0.006(2) 0.005(3)
C21 0.034(3) 0.038(3) 0.040(3) -0.004(2) 0.006(2) -0.007(2)
C20 0.045(3) 0.053(3) 0.062(3) 0.003(3) 0.016(3) 0.019(3)
C19 0.135(6) 0.066(5) 0.091(5) 0.012(4) -0.027(4) 0.028(4)
C18 0.069(4) 0.078(5) 0.047(3) 0.007(3) 0.034(3) -0.015(3)
C17 0.050(3) 0.041(3) 0.045(3) 0.013(2) 0.004(2) 0.018(3)
C16 0.047(3) 0.079(4) 0.034(3) -0.012(3) 0.010(2) -0.003(3)
C15 0.043(3) 0.090(5) 0.106(5) 0.006(4) 0.019(3) -0.012(3)
C14 0.089(4) 0.081(5) 0.043(3) 0.018(3) 0.011(3) 0.027(4)
C13 0.084(4) 0.052(3) 0.034(3) -0.007(2) 0.018(3) -0.006(3)
C12 0.059(4) 0.058(4) 0.035(3) -0.011(3) 0.004(2) -0.021(3)
C11 0.105(5) 0.091(5) 0.086(5) 0.017(4) 0.055(4) -0.019(4)
C10 0.092(5) 0.092(5) 0.075(4) -0.018(4) 0.026(4) -0.049(4)
C9 0.079(5) 0.104(6) 0.109(6) 0.051(5) -0.004(4) -0.017(4)
C8 0.066(4) 0.045(3) 0.045(3) -0.018(3) 0.013(3) -0.008(3)
C7 0.079(4) 0.053(4) 0.054(3) -0.009(3) 0.029(3) -0.011(3)
C5 0.218(9) 0.090(6) 0.085(5) 0.043(5) 0.045(6) 0.014(6)
C4 0.060(4) 0.102(5) 0.091(5) 0.004(4) -0.012(3) -0.027(4)
C3 0.253(11) 0.158(9) 0.196(9) -0.059(7) 0.180(9) -0.136(8)
C2 0.040(4) 0.101(7) 0.353(14) -0.053(8) -0.049(6) 0.024(4)
C1 0.086(5) 0.064(4) 0.137(6) 0.000(4) 0.059(4) 0.019(4)
C54 0.056(4) 0.085(5) 0.105(5) -0.007(4) 0.022(4) -0.008(4)
C53 0.101(5) 0.044(4) 0.134(6) -0.002(4) 0.072(5) -0.006(3)
C52 0.078(5) 0.109(6) 0.211(9) 0.101(6) 0.052(5) 0.054(5)
C55 0.129(6) 0.093(6) 0.144(7) -0.030(5) 0.087(6) 0.016(5)
C56 0.066(5) 0.173(9) 0.103(6) 0.013(5) -0.023(4) -0.004(5)

loop_
_atom_type_symbol
_atom_type_description
_atom_type_scat_dispersion_real
_atom_type_scat_dispersion_imag
_atom_type_scat_source
C C 0.0033 0.0016 'International Tables Vol C Tables 4.2.6.8 and 6.1.1.4'
H H 0.0000 0.0000 'International Tables Vol C Tables 4.2.6.8 and 6.1.1.4'
Si Si 0.0817 0.0704 'International Tables Vol C Tables 4.2.6.8 and 6.1.1.4'
P P 0.1023 0.0942 'International Tables Vol C Tables 4.2.6.8 and 6.1.1.4'
S S 0.1246 0.1234 'International Tables Vol C Tables 4.2.6.8 and 6.1.1.4'
V V 0.3005 0.5294 'International Tables Vol C Tables 4.2.6.8 and 6.1.1.4'

loop_
_geom_angle_atom_site_label_1
_geom_angle_atom_site_label_2
_geom_angle_atom_site_label_3
_geom_angle
P1 V1 S2 90.64(5)
P1 V1 S1 78.85(5)
S2 V1 S1 89.05(5)
P1 V1 S3 71.14(4)
S2 V1 S3 81.13(4)
S1 V1 S3 148.19(5)
P1 V1 S6 77.74(5)
S2 V1 S6 168.07(5)
S1 V1 S6 91.33(5)
S3 V1 S6 92.39(5)
P1 V1 P2 149.49(5)
S2 V1 P2 74.42(4)
S1 V1 P2 74.54(4)
S3 V1 P2 130.18(5)
S6 V1 P2 117.14(5)
P1 V1 S5 137.33(5)
S2 V1 S5 108.62(5)
S1 V1 S5 136.92(5)
S3 V1 S5 74.68(4)
S6 V1 S5 78.96(5)
P2 V1 S5 73.18(4)
C48 S6 V1 108.38(14)
C43 S5 C40 101.02(19)
C43 S5 V1 104.92(14)
C40 S5 V1 108.65(15)
C31 S3 V1 104.98(15)
C46 P2 C41 107.13(19)
C46 P2 C51 101.79(18)
C41 P2 C51 109.35(19)
C46 P2 V1 109.29(14)
C41 P2 V1 121.69(13)
C51 P2 V1 105.82(14)
C29 P1 C35 110.2(2)
C29 P1 C50 105.0(2)
C35 P1 C50 108.95(19)
C29 P1 V1 109.21(14)
C35 P1 V1 113.41(16)
C50 P1 V1 109.77(14)
C37 S1 V1 112.33(16)
C49 S2 V1 110.89(14)
C40 S4 C47 103.9(2)
C7 Si3 C13 111.5(2)
C7 Si3 C14 108.8(3)
C13 Si3 C14 105.5(2)
C7 Si3 C45 110.6(2)
C13 Si3 C45 111.7(2)
C14 Si3 C45 108.5(2)
C53 Si5 C11 107.0(3)
C53 Si5 C15 109.8(3)
C11 Si5 C15 109.3(3)
C53 Si5 C34 113.8(2)
C11 Si5 C34 108.6(2)
C15 Si5 C34 108.2(2)
C9 Si6 C4 108.6(3)
C9 Si6 C54 110.1(3)
C4 Si6 C54 106.9(3)
C9 Si6 C24 108.9(3)
C4 Si6 C24 108.7(3)
C54 Si6 C24 113.4(2)
C1 Si4 C56 110.4(3)
C1 Si4 C52 106.7(3)
C56 Si4 C52 109.3(4)
C1 Si4 C23 112.9(2)
C56 Si4 C23 110.5(3)
C52 Si4 C23 106.8(2)
C19 Si2 C55 109.4(3)
C19 Si2 C2 109.0(4)
C55 Si2 C2 109.2(4)
C19 Si2 C44 114.2(3)
C55 Si2 C44 108.6(3)
C2 Si2 C44 106.2(3)
C10 Si1 C5 110.5(3)
C10 Si1 C33 111.9(2)
C5 Si1 C33 110.4(3)
C10 Si1 C3 106.5(4)
C5 Si1 C3 109.5(4)
C33 Si1 C3 107.9(3)
C30 C51 C43 118.9(4)
C30 C51 P2 122.9(3)
C43 C51 P2 118.0(3)
C27 C50 C48 121.5(4)
C27 C50 P1 122.5(3)
C48 C50 P1 116.0(3)
C46 C49 C44 121.2(4)
C46 C49 S2 118.6(3)
C44 C49 S2 120.2(3)
C50 C48 C24 120.0(4)
C50 C48 S6 118.3(3)
C24 C48 S6 121.7(3)
C23 C47 C41 121.9(4)
C23 C47 S4 116.1(3)
C41 C47 S4 121.9(3)
C38 C46 C49 120.1(4)
C38 C46 P2 126.7(3)
C49 C46 P2 113.0(3)
C31 C45 C17 115.0(4)
C31 C45 Si3 123.6(3)
C17 C45 Si3 121.2(3)
C42 C44 C49 116.5(4)
C42 C44 Si2 119.3(3)
C49 C44 Si2 123.5(3)
C51 C43 C34 123.7(4)
C51 C43 S5 114.9(3)
C34 C43 S5 121.4(3)
C21 C42 C44 122.5(4)
C39 C41 C47 118.0(4)
C39 C41 P2 116.5(3)
C47 C41 P2 125.3(3)
S4 C40 S5 118.4(2)
C25 C39 C41 120.7(4)
C21 C38 C46 119.5(4)
C35 C37 C33 121.2(4)
C35 C37 S1 119.1(3)
C33 C37 S1 119.6(4)
C20 C36 C29 119.4(4)
C37 C35 C28 119.9(4)
C37 C35 P1 115.3(3)
C28 C35 P1 124.8(4)
C32 C34 C43 114.4(4)
C32 C34 Si5 119.8(3)
C43 C34 Si5 125.7(3)
C18 C33 C37 115.7(5)
C18 C33 Si1 119.6(4)
C37 C33 Si1 124.7(3)
C16 C32 C34 123.1(4)
C45 C31 C29 122.5(4)
C45 C31 S3 122.1(3)
C29 C31 S3 115.3(3)
C51 C30 C16 119.0(4)
C36 C29 C31 119.6(4)
C36 C29 P1 130.0(3)
C31 C29 P1 110.2(3)
C26 C28 C35 119.7(5)
C8 C27 C50 118.9(4)
C18 C26 C28 119.5(5)
C39 C25 C22 120.0(5)
C12 C24 C48 116.7(4)
C12 C24 Si6 118.3(4)
C48 C24 Si6 125.0(4)
C22 C23 C47 116.7(4)
C22 C23 Si4 119.4(3)
C47 C23 Si4 123.9(4)
C23 C22 C25 122.5(4)
C38 C21 C42 120.1(4)
C36 C20 C17 120.3(4)
C26 C18 C33 123.7(5)
C20 C17 C45 123.0(4)
C32 C16 C30 120.9(4)
C8 C12 C24 123.3(5)
C12 C8 C27 119.6(5)

loop_
_geom_bond_atom_site_label_1
_geom_bond_atom_site_label_2
_geom_bond_distance
V1 P1 2.3841(13)
V1 S2 2.3844(14)
V1 S1 2.3903(13)
V1 S3 2.4204(14)
V1 S6 2.4493(14)
V1 P2 2.4827(14)
V1 S5 2.5598(14)
S6 C48 1.762(4)
S5 C43 1.786(4)
S5 C40 1.871(4)
S3 C31 1.779(4)
P2 C46 1.809(4)
P2 C41 1.825(4)
P2 C51 1.827(4)
P1 C29 1.796(4)
P1 C35 1.799(4)
P1 C50 1.813(4)
S1 C37 1.766(4)
S2 C49 1.754(4)
S4 C40 1.771(4)
S4 C47 1.788(4)
Si3 C7 1.857(5)
Si3 C13 1.858(5)
Si3 C14 1.866(5)
Si3 C45 1.884(4)
Si5 C53 1.846(5)
Si5 C11 1.867(5)
Si5 C15 1.869(6)
Si5 C34 1.885(5)
Si6 C9 1.850(6)
Si6 C4 1.857(6)
Si6 C54 1.868(6)
Si6 C24 1.891(5)
Si4 C1 1.850(6)
Si4 C56 1.853(7)
Si4 C52 1.866(6)
Si4 C23 1.887(5)
Si2 C19 1.855(7)
Si2 C55 1.863(7)
Si2 C2 1.871(7)
Si2 C44 1.885(5)
Si1 C10 1.844(6)
Si1 C5 1.855(7)
Si1 C33 1.882(5)
Si1 C3 1.883(6)
C51 C30 1.381(5)
C51 C43 1.391(5)
C50 C27 1.388(6)
C50 C48 1.402(6)
C49 C46 1.396(6)
C49 C44 1.409(5)
C48 C24 1.402(6)
C47 C23 1.404(6)
C47 C41 1.414(5)
C46 C38 1.390(6)
C45 C31 1.396(6)
C45 C17 1.409(6)
C44 C42 1.397(6)
C43 C34 1.406(5)
C42 C21 1.381(6)
C41 C39 1.398(6)
C39 C25 1.367(6)
C38 C21 1.380(6)
C37 C35 1.390(6)
C37 C33 1.412(6)
C36 C20 1.370(6)
C36 C29 1.387(6)
C35 C28 1.392(6)
C34 C32 1.394(6)
C33 C18 1.395(6)
C32 C16 1.368(6)
C31 C29 1.406(5)
C30 C16 1.385(6)
C28 C26 1.380(6)
C27 C8 1.382(6)
C26 C18 1.365(7)
C25 C22 1.385(6)
C24 C12 1.401(7)
C23 C22 1.384(6)
C20 C17 1.384(6)
C12 C8 1.377(7)
